data_7046645
loop_
_publ_author_name
'Loibl, Antonia'
'Oschmann, Wiebke'
'Vogler, Maria'
'Pidko, Evgeny A.'
'Weber, Manuela'
'Wiecko, Jelena'
'M\"uller, Christian'

_publ_section_title
;
 Substituent effects in pyridyl-functionalized pyrylium salts, pyridines
 and \l<sup>3</sup>,\s<sup>2</sup>-phosphinines: a fundamental and
 systematic study.
;
_journal_issue 28
_journal_name_full 'Dalton transactions (Cambridge, England : 2003)'
_journal_page_first 9355
_journal_page_last 9366
_journal_paper_doi 10.1039/c8dt01441h
_journal_volume 47
_journal_year 2018
_chemical_formula_moiety 'C27 H18 N O5 P W'
_chemical_formula_sum 'C27 H18 N O5 P W'
_chemical_formula_weight 651.24
_space_group_IT_number 14
_space_group_name_Hall '-P 2yn'
_space_group_name_H-M_alt 'P 1 21/n 1'
_symmetry_cell_setting monoclinic
_symmetry_Int_Tables_number 14
_symmetry_space_group_name_Hall '-P 2yn'
_symmetry_space_group_name_H-M 'P 1 21/n 1'
_atom_sites_solution_hydrogens geom
_atom_sites_solution_primary direct
_atom_sites_solution_secondary difmap
_audit_creation_method SHELXL-97
_audit_update_record
;
2017-04-03 deposited with the CCDC.
2018-06-07 downloaded from the CCDC.
;
_cell_angle_alpha 90.00
_cell_angle_beta 98.63(3)
_cell_angle_gamma 90.00
_cell_formula_units_Z 4
_cell_length_a 8.2075(16)
_cell_length_b 18.297(4)
_cell_length_c 16.182(3)
_cell_measurement_reflns_used 15247
_cell_measurement_temperature 220(2)
_cell_measurement_theta_max 29.61
_cell_measurement_theta_min 3.18
_cell_volume 2402.6(9)
_computing_cell_refinement 'STOE X-AREA'
_computing_data_collection 'STOE X-AREA'
_computing_data_reduction 'STOE X-RED'
_computing_molecular_graphics 'Ortep(Johnson, 1996)'
_computing_publication_material 'X-STEP32, Microsoft Word'
_computing_structure_refinement 'SHELXL-97 (Sheldrick, 2008)'
_computing_structure_solution 'SHELXS-97 (Sheldrick, 2008)'
_diffrn_ambient_temperature 220(2)
_diffrn_detector_area_resol_mean 6.67
_diffrn_measured_fraction_theta_full 0.989
_diffrn_measured_fraction_theta_max 0.989
_diffrn_measurement_device_type 'STOE IPDS 2T'
_diffrn_measurement_method 'rotation method'
_diffrn_radiation_monochromator graphite
_diffrn_radiation_source 'fine-focus sealed tube'
_diffrn_radiation_type MoK\a
_diffrn_radiation_wavelength 0.71073
_diffrn_reflns_av_R_equivalents 0.0384
_diffrn_reflns_av_sigmaI/netI 0.0447
_diffrn_reflns_limit_h_max 11
_diffrn_reflns_limit_h_min -11
_diffrn_reflns_limit_k_max 22
_diffrn_reflns_limit_k_min -25
_diffrn_reflns_limit_l_max 22
_diffrn_reflns_limit_l_min -15
_diffrn_reflns_number 18474
_diffrn_reflns_theta_full 29.23
_diffrn_reflns_theta_max 29.23
_diffrn_reflns_theta_min 3.36
_exptl_absorpt_coefficient_mu 4.914
_exptl_absorpt_correction_T_max 0.6470
_exptl_absorpt_correction_T_min 0.3195
_exptl_absorpt_correction_type integration
_exptl_absorpt_process_details numerical
_exptl_crystal_colour red
_exptl_crystal_density_diffrn 1.800
_exptl_crystal_density_method 'not measured'
_exptl_crystal_description rhombus
_exptl_crystal_F_000 1264
_exptl_crystal_size_max 0.460
_exptl_crystal_size_mid 0.267
_exptl_crystal_size_min 0.070
_refine_diff_density_max 1.287
_refine_diff_density_min -1.340
_refine_diff_density_rms 0.130
_refine_ls_extinction_coef 0.0041(2)
_refine_ls_extinction_expression Fc^*^=kFc[1+0.001xFc^2^\l^3^/sin(2\q)]^-1/4^
_refine_ls_extinction_method SHELXL
_refine_ls_goodness_of_fit_ref 0.908
_refine_ls_hydrogen_treatment constr
_refine_ls_matrix_type full
_refine_ls_number_parameters 317
_refine_ls_number_reflns 6473
_refine_ls_number_restraints 0
_refine_ls_restrained_S_all 0.908
_refine_ls_R_factor_all 0.0524
_refine_ls_R_factor_gt 0.0333
_refine_ls_shift/su_max 0.003
_refine_ls_shift/su_mean 0.000
_refine_ls_structure_factor_coef Fsqd
_refine_ls_weighting_details 'calc w=1/[\s^2^(Fo^2^)+(0.0480P)^2^+0.0000P] where P=(Fo^2^+2Fc^2^)/3'
_refine_ls_weighting_scheme calc
_refine_ls_wR_factor_gt 0.0735
_refine_ls_wR_factor_ref 0.0780
_reflns_number_gt 4729
_reflns_number_total 6473
_reflns_threshold_expression >2\s(I)
_cod_data_source_file c8dt01441h2.cif
_cod_data_source_block p21nabs
_cod_depositor_comments 'Adding full bibliography for 7046645--7046658.cif.'
_cod_original_cell_volume 2402.6(8)
_cod_original_sg_symbol_H-M 'P 21/n'
_cod_database_code 7046645

loop_
_symmetry_equiv_pos_as_xyz
'x, y, z'
'-x+1/2, y+1/2, -z+1/2'
'-x, -y, -z'
'x-1/2, -y-1/2, z-1/2'

loop_
_atom_site_label
_atom_site_type_symbol
_atom_site_fract_x
_atom_site_fract_y
_atom_site_fract_z
_atom_site_U_iso_or_equiv
_atom_site_adp_type
_atom_site_occupancy
_atom_site_symmetry_multiplicity
_atom_site_calc_flag
_atom_site_refinement_flags
C1 C 0.1694(5) -0.0606(2) 0.7793(3) 0.0336(8) Uani 1 1 d .
C2 C 0.1090(5) -0.1031(2) 0.8394(3) 0.0343(9) Uani 1 1 d .
H2 H 0.0422 -0.1430 0.8197 0.041 Uiso 1 1 calc R
C3 C 0.1375(5) -0.0926(2) 0.9262(3) 0.0322(8) Uani 1 1 d .
C4 C 0.2296(5) -0.0331(2) 0.9611(2) 0.0316(8) Uani 1 1 d .
H4 H 0.2474 -0.0291 1.0197 0.038 Uiso 1 1 calc R
C5 C 0.2968(5) 0.0206(2) 0.9159(2) 0.0306(8) Uani 1 1 d .
C6 C 0.3784(5) 0.0864(2) 0.9552(3) 0.0318(8) Uani 1 1 d .
C7 C 0.3676(5) 0.1047(3) 1.0377(3) 0.0393(9) Uani 1 1 d .
H7 H 0.3112 0.0738 1.0703 0.047 Uiso 1 1 calc R
C8 C 0.4403(6) 0.1685(3) 1.0720(3) 0.0441(10) Uani 1 1 d .
H8 H 0.4334 0.1815 1.1275 0.053 Uiso 1 1 calc R
C9 C 0.5225(6) 0.2124(3) 1.0228(3) 0.0428(10) Uani 1 1 d .
H9 H 0.5741 0.2556 1.0447 0.051 Uiso 1 1 calc R
C10 C 0.5285(5) 0.1925(3) 0.9417(3) 0.0386(9) Uani 1 1 d .
H10 H 0.5841 0.2234 0.9089 0.046 Uiso 1 1 calc R
C11 C 0.1255(5) -0.0774(2) 0.6892(3) 0.0338(8) Uani 1 1 d .
C12 C 0.2381(5) -0.0674(3) 0.6336(3) 0.0367(9) Uani 1 1 d .
H12 H 0.3467 -0.0534 0.6546 0.044 Uiso 1 1 calc R
C13 C 0.1947(6) -0.0773(3) 0.5487(3) 0.0399(10) Uani 1 1 d .
H13 H 0.2732 -0.0702 0.5127 0.048 Uiso 1 1 calc R
C14 C 0.0353(5) -0.0979(2) 0.5164(3) 0.0362(9) Uani 1 1 d .
C15 C -0.0786(5) -0.1104(3) 0.5710(3) 0.0429(10) Uani 1 1 d .
H15 H -0.1859 -0.1260 0.5498 0.052 Uiso 1 1 calc R
C16 C -0.0345(5) -0.1001(3) 0.6554(3) 0.0399(10) Uani 1 1 d .
H16 H -0.1127 -0.1083 0.6913 0.048 Uiso 1 1 calc R
C17 C 0.0715(5) -0.1456(2) 0.9824(3) 0.0335(9) Uani 1 1 d .
C18 C 0.0417(6) -0.2189(3) 0.9600(3) 0.0429(10) Uani 1 1 d .
H18 H 0.0633 -0.2353 0.9076 0.051 Uiso 1 1 calc R
C19 C -0.0189(7) -0.2676(3) 1.0136(4) 0.0525(13) Uani 1 1 d .
H19 H -0.0387 -0.3165 0.9972 0.063 Uiso 1 1 calc R
C20 C -0.0502(6) -0.2449(3) 1.0905(3) 0.0509(12) Uani 1 1 d .
H20 H -0.0911 -0.2780 1.1267 0.061 Uiso 1 1 calc R
C21 C -0.0213(5) -0.1728(3) 1.1145(3) 0.0434(10) Uani 1 1 d .
H21 H -0.0425 -0.1571 1.1671 0.052 Uiso 1 1 calc R
C22 C 0.0384(5) -0.1240(2) 1.0612(3) 0.0345(9) Uani 1 1 d .
H22 H 0.0573 -0.0752 1.0783 0.041 Uiso 1 1 calc R
C23 C 0.0908(7) -0.0991(3) 0.3764(3) 0.0571(14) Uani 1 1 d .
H23A H 0.0353 -0.1084 0.3202 0.086 Uiso 1 1 calc R
H23B H 0.1822 -0.1328 0.3896 0.086 Uiso 1 1 calc R
H23C H 0.1320 -0.0493 0.3801 0.086 Uiso 1 1 calc R
C24 C 0.6555(6) 0.0403(3) 0.7836(3) 0.0426(10) Uani 1 1 d .
C25 C 0.6250(5) 0.1916(3) 0.7541(3) 0.0408(10) Uani 1 1 d .
C26 C 0.2865(5) 0.1903(3) 0.7350(3) 0.0383(9) Uani 1 1 d .
C27 C 0.4513(5) 0.0888(3) 0.6454(3) 0.0404(10) Uani 1 1 d .
N2 N 0.4578(4) 0.13014(19) 0.9058(2) 0.0313(7) Uani 1 1 d .
O1 O -0.0214(4) -0.1088(2) 0.43379(19) 0.0470(8) Uani 1 1 d .
O2 O 0.7635(5) 0.0008(3) 0.7890(3) 0.0661(11) Uani 1 1 d .
O3 O 0.7144(4) 0.2379(2) 0.7442(3) 0.0594(10) Uani 1 1 d .
O4 O 0.1956(4) 0.2352(2) 0.7135(3) 0.0610(10) Uani 1 1 d .
O5 O 0.4469(5) 0.0738(2) 0.5767(2) 0.0573(10) Uani 1 1 d .
P1 P 0.28492(13) 0.01676(6) 0.80862(7) 0.0326(2) Uani 1 1 d .
W1 W 0.464588(18) 0.111886(10) 0.765960(10) 0.03237(7) Uani 1 1 d .

loop_
_atom_site_aniso_label
_atom_site_aniso_U_11
_atom_site_aniso_U_22
_atom_site_aniso_U_33
_atom_site_aniso_U_23
_atom_site_aniso_U_13
_atom_site_aniso_U_12
C1 0.0391(19) 0.030(2) 0.031(2) -0.0017(17) 0.0037(16) 0.0004(16)
C2 0.0388(18) 0.031(2) 0.032(2) -0.0035(18) 0.0036(15) -0.0030(16)
C3 0.0361(18) 0.032(2) 0.0288(19) -0.0003(16) 0.0056(15) 0.0007(15)
C4 0.0362(18) 0.033(2) 0.0255(18) -0.0007(16) 0.0036(15) 0.0027(16)
C5 0.0350(18) 0.028(2) 0.0284(19) 0.0004(16) 0.0030(15) 0.0036(15)
C6 0.0323(17) 0.031(2) 0.032(2) -0.0018(17) 0.0025(15) -0.0004(15)
C7 0.048(2) 0.037(3) 0.033(2) -0.002(2) 0.0089(17) -0.0059(19)
C8 0.058(3) 0.045(3) 0.029(2) -0.009(2) 0.0058(18) -0.007(2)
C9 0.053(2) 0.036(3) 0.039(2) -0.006(2) 0.0035(19) -0.006(2)
C10 0.045(2) 0.031(2) 0.039(2) 0.0022(19) 0.0042(18) -0.0036(17)
C11 0.042(2) 0.031(2) 0.028(2) -0.0027(17) 0.0049(16) -0.0016(17)
C12 0.040(2) 0.039(2) 0.030(2) -0.0028(18) 0.0038(16) -0.0022(18)
C13 0.052(2) 0.038(3) 0.031(2) -0.0046(19) 0.0091(18) -0.002(2)
C14 0.052(2) 0.029(2) 0.0268(19) -0.0036(16) 0.0008(17) 0.0005(17)
C15 0.044(2) 0.047(3) 0.036(2) -0.008(2) -0.0012(17) 0.000(2)
C16 0.045(2) 0.042(3) 0.033(2) -0.0054(19) 0.0079(17) -0.0031(18)
C17 0.0341(18) 0.034(2) 0.033(2) -0.0005(18) 0.0056(15) -0.0012(16)
C18 0.054(2) 0.036(3) 0.041(2) -0.004(2) 0.015(2) -0.007(2)
C19 0.072(3) 0.032(3) 0.057(3) -0.003(2) 0.023(3) -0.011(2)
C20 0.062(3) 0.044(3) 0.052(3) 0.006(2) 0.022(2) -0.007(2)
C21 0.049(2) 0.046(3) 0.038(2) -0.003(2) 0.0170(19) -0.005(2)
C22 0.0388(19) 0.031(2) 0.034(2) -0.0015(17) 0.0067(16) 0.0002(16)
C23 0.079(3) 0.063(4) 0.030(2) -0.003(2) 0.008(2) -0.012(3)
C24 0.050(2) 0.044(3) 0.036(2) 0.002(2) 0.0109(19) 0.006(2)
C25 0.043(2) 0.044(3) 0.035(2) 0.005(2) 0.0059(18) -0.0064(19)
C26 0.042(2) 0.041(3) 0.032(2) 0.0055(19) 0.0069(17) -0.0012(18)
C27 0.049(2) 0.046(3) 0.028(2) 0.0025(19) 0.0113(18) -0.008(2)
N2 0.0334(15) 0.0306(19) 0.0291(17) 0.0007(14) 0.0025(13) -0.0008(13)
O1 0.0592(18) 0.052(2) 0.0281(15) -0.0037(16) 0.0010(13) -0.0009(16)
O2 0.070(2) 0.068(3) 0.062(3) 0.001(2) 0.0144(19) 0.027(2)
O3 0.059(2) 0.057(2) 0.064(2) 0.006(2) 0.0116(18) -0.0168(18)
O4 0.061(2) 0.061(3) 0.063(2) 0.025(2) 0.0124(18) 0.0168(19)
O5 0.076(2) 0.065(3) 0.0334(18) 0.0010(18) 0.0149(16) -0.018(2)
P1 0.0395(5) 0.0318(6) 0.0261(5) -0.0008(4) 0.0041(4) -0.0015(4)
W1 0.03674(9) 0.03317(10) 0.02719(9) 0.00229(8) 0.00475(5) -0.00185(8)

loop_
_atom_type_symbol
_atom_type_description
_atom_type_scat_dispersion_real
_atom_type_scat_dispersion_imag
_atom_type_scat_source
C C 0.0033 0.0016 'International Tables Vol C Tables 4.2.6.8 and 6.1.1.4'
H H 0.0000 0.0000 'International Tables Vol C Tables 4.2.6.8 and 6.1.1.4'
N N 0.0061 0.0033 'International Tables Vol C Tables 4.2.6.8 and 6.1.1.4'
O O 0.0106 0.0060 'International Tables Vol C Tables 4.2.6.8 and 6.1.1.4'
P P 0.1023 0.0942 'International Tables Vol C Tables 4.2.6.8 and 6.1.1.4'
W W -0.8490 6.8722 'International Tables Vol C Tables 4.2.6.8 and 6.1.1.4'

loop_
_exptl_crystal_face_index_h
_exptl_crystal_face_index_k
_exptl_crystal_face_index_l
_exptl_crystal_face_perp_dist
0 -35 1 0.0094
0 35 -1 0.0610
-1 4 16 0.2158
0 5 -28 0.2233
29 0 -21 0.1100
-14 1 13 0.1352
-9 -4 -10 0.1199
4 -1 7 0.1770
4 -5 -10 0.1457

loop_
_geom_angle_atom_site_label_1
_geom_angle_atom_site_label_2
_geom_angle_atom_site_label_3
_geom_angle
C2 C1 C11 120.8(4)
C2 C1 P1 120.2(3)
C11 C1 P1 118.8(3)
C1 C2 C3 126.8(4)
C4 C3 C2 120.7(4)
C4 C3 C17 119.1(4)
C2 C3 C17 120.1(4)
C5 C4 C3 124.9(4)
C4 C5 C6 122.7(4)
C4 C5 P1 122.4(3)
C6 C5 P1 114.9(3)
N2 C6 C7 121.7(4)
N2 C6 C5 116.9(4)
C7 C6 C5 121.3(4)
C8 C7 C6 120.0(4)
C9 C8 C7 118.6(4)
C10 C9 C8 119.3(4)
N2 C10 C9 123.7(4)
C12 C11 C16 117.2(4)
C12 C11 C1 121.4(4)
C16 C11 C1 121.3(4)
C13 C12 C11 121.9(4)
C12 C13 C14 120.0(4)
O1 C14 C13 125.1(4)
O1 C14 C15 115.7(4)
C13 C14 C15 119.2(4)
C16 C15 C14 120.3(4)
C15 C16 C11 121.3(4)
C18 C17 C22 117.2(4)
C18 C17 C3 122.1(4)
C22 C17 C3 120.7(4)
C19 C18 C17 121.2(4)
C20 C19 C18 120.4(5)
C19 C20 C21 119.7(5)
C22 C21 C20 120.2(4)
C21 C22 C17 121.4(4)
O2 C24 W1 176.2(4)
O3 C25 W1 177.4(4)
O4 C26 W1 174.7(4)
O5 C27 W1 177.9(5)
C6 N2 C10 116.7(4)
C6 N2 W1 125.2(3)
C10 N2 W1 117.9(3)
C14 O1 C23 117.7(4)
C5 P1 C1 104.8(2)
C5 P1 W1 108.02(14)
C1 P1 W1 146.48(15)
C27 W1 C25 90.03(19)
C27 W1 C24 85.87(19)
C25 W1 C24 88.8(2)
C27 W1 C26 88.67(19)
C25 W1 C26 85.49(19)
C24 W1 C26 172.10(17)
C27 W1 N2 174.03(15)
C25 W1 N2 95.88(16)
C24 W1 N2 95.05(16)
C26 W1 N2 90.97(15)
C27 W1 P1 100.35(14)
C25 W1 P1 169.27(13)
C24 W1 P1 89.22(14)
C26 W1 P1 97.39(12)
N2 W1 P1 73.79(9)

loop_
_geom_bond_atom_site_label_1
_geom_bond_atom_site_label_2
_geom_bond_distance
C1 C2 1.392(6)
C1 C11 1.481(6)
C1 P1 1.730(4)
C2 C3 1.403(6)
C3 C4 1.395(6)
C3 C17 1.486(6)
C4 C5 1.389(6)
C5 C6 1.475(6)
C5 P1 1.725(4)
C6 N2 1.364(5)
C6 C7 1.393(6)
C7 C8 1.389(7)
C8 C9 1.376(7)
C9 C10 1.370(6)
C10 N2 1.370(6)
C11 C12 1.396(6)
C11 C16 1.408(6)
C12 C13 1.379(6)
C13 C14 1.386(6)
C14 O1 1.362(5)
C14 C15 1.399(6)
C15 C16 1.372(6)
C17 C18 1.400(6)
C17 C22 1.400(6)
C18 C19 1.388(7)
C19 C20 1.373(7)
C20 C21 1.384(7)
C21 C22 1.381(6)
C23 O1 1.413(6)
C24 O2 1.136(6)
C24 W1 2.030(5)
C25 O3 1.147(6)
C25 W1 1.994(4)
C26 O4 1.130(6)
C26 W1 2.056(5)
C27 O5 1.141(5)
C27 W1 1.982(4)
N2 W1 2.296(3)
P1 W1 2.4467(12)
